data_4312236
loop_
_publ_author_name
'F. Albert Cotton'
'Carlos A. Murillo'
'Joseph H. Reibenspies'
'Dino Villagr\'an'
'Xiaoping Wang'
'Chad C. Wilkinson'

_publ_contact_author_address
;  Laboratory for Molecular Structure and Bonding
   Dept. of Chemistry
   Texas A&M University, PO Box  30012
   College Station, TX 77842-3012, USA
;
_publ_contact_author_email cotton@tamu.edu
_publ_contact_author_fax '(979) 845 9351'
_publ_contact_author_name 'F. A. Cotton'
_publ_contact_author_phone '(979) 845 4432'
_publ_section_title
;
 Paramagnetism at Ambient Temperature, Diamagnetism at Low Temperature in
 a Ru26+ Core: Structural Evidence for Zero-Field Splitting
;
_journal_name_full 'Inorganic Chemistry'
_journal_page_first 8373
_journal_page_last 8378
_journal_paper_doi 10.1021/ic048946n
_journal_volume 43
_journal_year 2004
_chemical_formula_moiety 'C28 H48 Cl2 N12 Ru2'
_chemical_formula_sum 'C28 H48 Cl2 N12 Ru2'
_chemical_formula_weight 825.82
_chemical_name_systematic
; 
 ? 
;
_space_group_IT_number 87
_symmetry_cell_setting tetragonal
_symmetry_space_group_name_Hall '-I 4'
_symmetry_space_group_name_H-M 'I 4/m'
_atom_sites_solution_hydrogens geom
_atom_sites_solution_primary direct
_atom_sites_solution_secondary difmap
_audit_creation_method SHELXL-97
_cell_angle_alpha 90.00
_cell_angle_beta 90.00
_cell_angle_gamma 90.00
_cell_formula_units_Z 2
_cell_length_a 10.060(3)
_cell_length_b 10.060(3)
_cell_length_c 16.021(4)
_cell_measurement_reflns_used 3772
_cell_measurement_temperature 296(2)
_cell_measurement_theta_max 27.500
_cell_measurement_theta_min 2.3905
_cell_volume 1621.4(8)
_computing_cell_refinement 'Bruker SMART'
_computing_data_collection 'Bruker SMART'
_computing_data_reduction 'Bruker SAINT'
_computing_molecular_graphics XP
_computing_structure_refinement 'SHELXL-97 (Sheldrick, 1997)'
_computing_structure_solution 'SHELXS-97 (Sheldrick, 1990)'
_diffrn_ambient_temperature 298(2)
_diffrn_measured_fraction_theta_full 0.982
_diffrn_measured_fraction_theta_max 0.982
_diffrn_measurement_device_type 'Bruker SMART'
_diffrn_measurement_method /w-scans
_diffrn_radiation_monochromator graphite
_diffrn_radiation_source 'fine-focus sealed tube'
_diffrn_radiation_type MoK\a
_diffrn_radiation_wavelength 0.71073
_diffrn_reflns_av_R_equivalents 0.0180
_diffrn_reflns_av_sigmaI/netI 0.0119
_diffrn_reflns_limit_h_max 10
_diffrn_reflns_limit_h_min -12
_diffrn_reflns_limit_k_max 13
_diffrn_reflns_limit_k_min -12
_diffrn_reflns_limit_l_max 15
_diffrn_reflns_limit_l_min -20
_diffrn_reflns_number 4795
_diffrn_reflns_theta_full 27.45
_diffrn_reflns_theta_max 27.45
_diffrn_reflns_theta_min 2.39
_exptl_absorpt_coefficient_mu 1.138
_exptl_absorpt_correction_T_max 0.6915
_exptl_absorpt_correction_T_min 0.6285
_exptl_absorpt_correction_type multi-scan
_exptl_absorpt_process_details SADABS
_exptl_crystal_colour green
_exptl_crystal_density_diffrn 1.692
_exptl_crystal_density_meas ?
_exptl_crystal_density_method .
_exptl_crystal_description block
_exptl_crystal_F_000 844
_exptl_crystal_size_max 0.45
_exptl_crystal_size_mid 0.40
_exptl_crystal_size_min 0.35
_refine_diff_density_max 0.509
_refine_diff_density_min -0.454
_refine_diff_density_rms 0.063
_refine_ls_extinction_method none
_refine_ls_goodness_of_fit_ref 1.091
_refine_ls_hydrogen_treatment mixed
_refine_ls_matrix_type full
_refine_ls_number_parameters 67
_refine_ls_number_reflns 952
_refine_ls_number_restraints 10
_refine_ls_restrained_S_all 1.145
_refine_ls_R_factor_all 0.0273
_refine_ls_R_factor_gt 0.0258
_refine_ls_shift/su_max 0.002
_refine_ls_shift/su_mean 0.000
_refine_ls_structure_factor_coef Fsqd
_refine_ls_weighting_details 'calc w=1/[\s^2^(Fo^2^)+(0.0354P)^2^+2.1542P] where P=(Fo^2^+2Fc^2^)/3'
_refine_ls_weighting_scheme calc
_refine_ls_wR_factor_gt 0.0683
_refine_ls_wR_factor_ref 0.0701
_reflns_number_gt 900
_reflns_number_total 952
_reflns_threshold_expression >2sigma(I)
_cod_data_source_file ic048946nsi20040802_060545_1.cif
_cod_data_source_block cmpd1_at_296K
_cod_depositor_comments
;
The following automatic conversions were performed:
'_symmetry_cell_setting' value 'Tetragonal' changed to 'tetragonal'
according to '/home/saulius/struct/CIF-dictionaries/cif_core.dic'
dictionary named 'cif_core.dic' version 2.4.1 from 2010-06-29.

Automatic conversion script
Id: cif_fix_enum 1527 2010-12-29 10:47:43Z saulius 
;
_cod_original_cell_volume 1621.3(7)
_cod_database_code 4312236

loop_
_symmetry_equiv_pos_as_xyz
'x, y, z'
'-x, -y, z'
'-y, x, z'
'y, -x, z'
'x+1/2, y+1/2, z+1/2'
'-x+1/2, -y+1/2, z+1/2'
'-y+1/2, x+1/2, z+1/2'
'y+1/2, -x+1/2, z+1/2'
'-x, -y, -z'
'x, y, -z'
'y, -x, -z'
'-y, x, -z'
'-x+1/2, -y+1/2, -z+1/2'
'x+1/2, y+1/2, -z+1/2'
'y+1/2, -x+1/2, -z+1/2'
'-y+1/2, x+1/2, -z+1/2'

loop_
_atom_site_label
_atom_site_type_symbol
_atom_site_fract_x
_atom_site_fract_y
_atom_site_fract_z
_atom_site_U_iso_or_equiv
_atom_site_adp_type
_atom_site_occupancy
_atom_site_symmetry_multiplicity
_atom_site_calc_flag
_atom_site_refinement_flags
_atom_site_disorder_assembly
_atom_site_disorder_group
Ru1 Ru 0.0000 0.0000 0.07254(2) 0.03873(15) Uani 1 4 d SD . .
Cl1 Cl 0.0000 0.0000 0.24086(10) 0.0659(4) Uani 1 4 d S . .
N3 N 0.3618(3) 0.1864(4) 0.0000 0.0595(8) Uani 1 2 d SD . .
C1 C 0.2400(3) 0.1234(3) 0.0000 0.0434(7) Uani 1 2 d SD . .
N1 N 0.1908(3) 0.0698(5) 0.0691(2) 0.0425(13) Uani 0.50 1 d PD . 1
C2 C 0.2827(6) 0.0618(6) 0.1383(3) 0.0617(10) Uani 0.50 1 d PD . 1
H2A H 0.3469 -0.0084 0.1283 0.074 Uiso 0.50 1 calc PR . 1
H2B H 0.2350 0.0414 0.1893 0.074 Uiso 0.50 1 calc PR . 1
C3 C 0.3534(13) 0.1935(16) 0.1469(17) 0.076(3) Uani 0.50 1 d PD . 1
H3A H 0.4066 0.1932 0.1974 0.091 Uiso 0.50 1 calc PR . 1
H3B H 0.2883 0.2642 0.1516 0.091 Uiso 0.50 1 calc PR . 1
C4 C 0.442(2) 0.219(4) 0.0725(9) 0.073(2) Uani 0.50 1 d PD . 1
H4A H 0.4692 0.3115 0.0708 0.088 Uiso 0.50 1 calc PR . 1
H4B H 0.5206 0.1635 0.0748 0.088 Uiso 0.50 1 calc PR . 1
N1' N 0.1706(4) 0.1131(5) 0.07134(18) 0.0425(13) Uani 0.50 1 d PD . 2
C2' C 0.2227(6) 0.1802(6) 0.1470(3) 0.0617(10) Uani 0.50 1 d PD . 2
H2'A H 0.1770 0.1466 0.1959 0.074 Uiso 0.50 1 calc PR . 2
H2'B H 0.2057 0.2749 0.1431 0.074 Uiso 0.50 1 calc PR . 2
C3' C 0.3703(11) 0.1567(17) 0.1560(17) 0.076(3) Uani 0.50 1 d PD . 2
H3'A H 0.4049 0.1983 0.2062 0.091 Uiso 0.50 1 calc PR . 2
H3'B H 0.3909 0.0625 0.1572 0.091 Uiso 0.50 1 calc PR . 2
C4' C 0.425(3) 0.222(4) 0.0784(9) 0.073(2) Uani 0.50 1 d PD . 2
H4'A H 0.4175 0.3177 0.0852 0.088 Uiso 0.50 1 calc PR . 2
H4'B H 0.5185 0.2009 0.0743 0.088 Uiso 0.50 1 calc PR . 2

loop_
_atom_site_aniso_label
_atom_site_aniso_U_11
_atom_site_aniso_U_22
_atom_site_aniso_U_33
_atom_site_aniso_U_23
_atom_site_aniso_U_13
_atom_site_aniso_U_12
Ru1 0.04143(17) 0.04143(17) 0.0333(2) 0.000 0.000 0.000
Cl1 0.0695(5) 0.0695(5) 0.0589(8) 0.000 0.000 0.000
N3 0.0453(16) 0.073(2) 0.061(2) 0.000 0.000 -0.0189(15)
C1 0.0398(15) 0.0431(16) 0.0474(17) 0.000 0.000 -0.0024(12)
N1 0.0432(15) 0.045(3) 0.0394(12) 0.0146(13) -0.0123(9) -0.005(2)
C2 0.066(2) 0.075(2) 0.0442(18) 0.0006(18) -0.0125(17) -0.0122(19)
C3 0.082(4) 0.084(8) 0.061(5) -0.002(7) -0.030(3) -0.021(5)
C4 0.050(5) 0.087(3) 0.083(3) -0.006(3) -0.013(3) -0.020(4)
N1' 0.0432(15) 0.045(3) 0.0394(12) 0.0146(13) -0.0123(9) -0.005(2)
C2' 0.066(2) 0.075(2) 0.0442(18) 0.0006(18) -0.0125(17) -0.0122(19)
C3' 0.082(4) 0.084(8) 0.061(5) -0.002(7) -0.030(3) -0.021(5)
C4' 0.050(5) 0.087(3) 0.083(3) -0.006(3) -0.013(3) -0.020(4)

loop_
_atom_type_symbol
_atom_type_description
_atom_type_scat_dispersion_real
_atom_type_scat_dispersion_imag
_atom_type_scat_source
C C 0.0033 0.0016 'International Tables Vol C Tables 4.2.6.8 and 6.1.1.4'
H H 0.0000 0.0000 'International Tables Vol C Tables 4.2.6.8 and 6.1.1.4'
N N 0.0061 0.0033 'International Tables Vol C Tables 4.2.6.8 and 6.1.1.4'
Cl Cl 0.1484 0.1585 'International Tables Vol C Tables 4.2.6.8 and 6.1.1.4'
Ru Ru -1.2594 0.8363 'International Tables Vol C Tables 4.2.6.8 and 6.1.1.4'

loop_
_geom_angle_atom_site_label_1
_geom_angle_atom_site_label_2
_geom_angle_atom_site_label_3
_geom_angle
_geom_angle_site_symmetry_1
_geom_angle_site_symmetry_3
_geom_angle_publ_flag
N1 Ru1 N1 176.94(18) . 2 ?
N1 Ru1 N1 89.959(5) . 4 ?
N1 Ru1 N1 89.959(5) 2 4 ?
N1 Ru1 N1 89.959(5) . 3 ?
N1 Ru1 N1 89.959(5) 2 3 ?
N1 Ru1 N1 176.94(18) 4 3 ?
N1 Ru1 N1' 166.4(2) . 2 ?
N1 Ru1 N1' 13.5(2) 2 2 ?
N1 Ru1 N1' 76.5(2) 4 2 ?
N1 Ru1 N1' 103.4(2) 3 2 ?
N1 Ru1 N1' 76.5(2) . 4 ?
N1 Ru1 N1' 103.4(2) 2 4 ?
N1 Ru1 N1' 13.5(2) 4 4 ?
N1 Ru1 N1' 166.4(2) 3 4 ?
N1' Ru1 N1' 89.995(2) 2 4 ?
N1 Ru1 N1' 103.4(2) . 3 ?
N1 Ru1 N1' 76.5(2) 2 3 ?
N1 Ru1 N1' 166.4(2) 4 3 ?
N1 Ru1 N1' 13.5(2) 3 3 ?
N1' Ru1 N1' 89.995(2) 2 3 ?
N1' Ru1 N1' 178.94(16) 4 3 ?
N1 Ru1 N1' 13.5(2) . . ?
N1 Ru1 N1' 166.4(2) 2 . ?
N1 Ru1 N1' 103.4(2) 4 . ?
N1 Ru1 N1' 76.5(2) 3 . ?
N1' Ru1 N1' 178.94(16) 2 . ?
N1' Ru1 N1' 89.995(2) 4 . ?
N1' Ru1 N1' 89.995(2) 3 . ?
N1 Ru1 Ru1 88.47(9) . 10 ?
N1 Ru1 Ru1 88.47(9) 2 10 ?
N1 Ru1 Ru1 88.47(9) 4 10 ?
N1 Ru1 Ru1 88.47(9) 3 10 ?
N1' Ru1 Ru1 89.47(8) 2 10 ?
N1' Ru1 Ru1 89.47(8) 4 10 ?
N1' Ru1 Ru1 89.47(8) 3 10 ?
N1' Ru1 Ru1 89.47(8) . 10 ?
N1 Ru1 Cl1 91.53(9) . . ?
N1 Ru1 Cl1 91.53(9) 2 . ?
N1 Ru1 Cl1 91.53(9) 4 . ?
N1 Ru1 Cl1 91.53(9) 3 . ?
N1' Ru1 Cl1 90.53(8) 2 . ?
N1' Ru1 Cl1 90.53(8) 4 . ?
N1' Ru1 Cl1 90.53(8) 3 . ?
N1' Ru1 Cl1 90.53(8) . . ?
Ru1 Ru1 Cl1 180.0 10 . ?
C1 N3 C4 126.7(10) . . ?
C1 N3 C4 126.7(10) . 10 ?
C4 N3 C4 106(2) . 10 ?
C1 N3 C4' 120.1(10) . . ?
C4 N3 C4' 113.2(4) 10 . ?
C1 N3 C4' 120.1(10) . 10 ?
C4 N3 C4' 113.2(4) . 10 ?
C4' N3 C4' 120(2) . 10 ?
N1 C1 N1 113.0(4) . 10 ?
N1 C1 N1' 119.0(3) . 10 ?
N1 C1 N1' 119.0(3) 10 . ?
N1' C1 N1' 116.6(4) 10 . ?
N1 C1 N3 121.19(18) . . ?
N1 C1 N3 121.19(18) 10 . ?
N1' C1 N3 119.80(18) 10 . ?
N1' C1 N3 119.80(18) . . ?
C1 N1 C2 115.0(3) . . ?
C1 N1 Ru1 120.8(2) . . ?
C2 N1 Ru1 124.2(3) . . ?
N1 C2 C3 108.8(9) . . ?
C2 C3 C4 111(3) . . ?
N3 C4 C3 105.4(17) . . ?
C1 N1' C2' 118.5(3) . . ?
C1 N1' Ru1 118.9(2) . . ?
C2' N1' Ru1 122.6(3) . . ?
N1' C2' C3' 110.8(11) . . ?
C4' C3' C2' 102.0(18) . . ?
N3 C4' C3' 117(2) . . ?

loop_
_geom_bond_atom_site_label_1
_geom_bond_atom_site_label_2
_geom_bond_distance
_geom_bond_site_symmetry_2
_geom_bond_publ_flag
Ru1 N1 2.044(3) . ?
Ru1 N1 2.044(3) 2 ?
Ru1 N1 2.044(3) 4 ?
Ru1 N1 2.044(3) 3 ?
Ru1 N1' 2.059(3) 2 ?
Ru1 N1' 2.059(3) 4 ?
Ru1 N1' 2.059(3) 3 ?
Ru1 N1' 2.059(3) . ?
Ru1 Ru1 2.3242(9) 10 ?
Ru1 Cl1 2.6968(17) . ?
N3 C1 1.379(4) . ?
N3 C4 1.451(5) . ?
N3 C4 1.451(5) 10 ?
N3 C4' 1.451(5) . ?
N3 C4' 1.451(5) 10 ?
C1 N1 1.328(3) . ?
C1 N1 1.328(3) 10 ?
C1 N1' 1.343(3) 10 ?
C1 N1' 1.343(3) . ?
N1 C2 1.446(5) . ?
C2 C3 1.509(10) . ?
C3 C4 1.510(10) . ?
N1' C2' 1.483(5) . ?
C2' C3' 1.511(10) . ?
C3' C4' 1.510(10) . ?

loop_
_geom_torsion_atom_site_label_1
_geom_torsion_atom_site_label_2
_geom_torsion_atom_site_label_3
_geom_torsion_atom_site_label_4
_geom_torsion
_geom_torsion_site_symmetry_1
_geom_torsion_site_symmetry_2
_geom_torsion_site_symmetry_3
_geom_torsion_site_symmetry_4
_geom_torsion_publ_flag
N1 Ru1 Ru1 N1' -13.4(2) . . 10 10 ?
